data_4513428
loop_
_publ_author_name
'Awwadi, Firas F.'
'Willett, Roger D.'
'Twamley, Brendan'
'Turnbull, Mark M.'
'Landee, Christopher P.'

_publ_section_title
;
 Dual Behavior of Bromine Atoms in Supramolecular Chemistry: The Crystal
 Structure and Magnetic Properties of Two Copper(II) Coordination Polymers
;
_journal_issue 8
_journal_name_full 'Crystal Growth &amp; Design'
_journal_page_first 3746
_journal_paper_doi 10.1021/acs.cgd.5b00393
_journal_volume 15
_journal_year 2015
_chemical_formula_moiety 'C10 H8 Br2 Cl6 Cu3 N2'
_chemical_formula_sum 'C10 H8 Br2 Cl6 Cu3 N2'
_chemical_formula_weight 719.32
_chemical_name_common '[(2-BrPy)2Cu2Cl6]n'
_space_group_crystal_system monoclinic
_space_group_IT_number 14
_space_group_name_Hall '-P 2ybc'
_space_group_name_H-M_alt 'P 1 21/c 1'
_symmetry_space_group_name_Hall '-P 2ybc'
_symmetry_space_group_name_H-M 'P 1 21/c 1'
_atom_sites_solution_hydrogens geom
_audit_creation_method SHELXL-2014/7
_cell_angle_alpha 90
_cell_angle_beta 109.39(3)
_cell_angle_gamma 90
_cell_formula_units_Z 2
_cell_length_a 7.4469(15)
_cell_length_b 15.272(3)
_cell_length_c 9.1109(18)
_cell_measurement_reflns_used 3834
_cell_measurement_temperature 297(2)
_cell_measurement_theta_max 29.88
_cell_measurement_theta_min 2.66
_cell_volume 977.4(4)
_computing_cell_refinement 'Bruker SAINT+ v. 6.36a'
_computing_data_collection 'Bruker SMART v. 5.626'
_computing_data_reduction 'Bruker SAINT+ v. 6.36a'
_computing_molecular_graphics 'XP, Bruker SHELXTL v. 6.12'
_computing_publication_material 'XCIF, Bruker SHELXTL v. 6.12'
_computing_structure_refinement 'XL, Bruker SHELXTL v. 6.12'
_computing_structure_solution 'XS, Bruker SHELXTL v. 6.12'
_diffrn_ambient_temperature 297(2)
_diffrn_detector_area_resol_mean 8.3
_diffrn_measured_fraction_theta_full 0.999
_diffrn_measured_fraction_theta_max 1.000
_diffrn_measurement_device_type 'Bruker/Siemens SMART APEX'
_diffrn_measurement_method \w
_diffrn_radiation_monochromator graphite
_diffrn_radiation_source 'normal-focus sealed tube'
_diffrn_radiation_type MoK\a
_diffrn_radiation_wavelength 0.71073
_diffrn_reflns_av_R_equivalents 0.0301
_diffrn_reflns_av_unetI/netI 0.0321
_diffrn_reflns_laue_measured_fraction_full 0.999
_diffrn_reflns_laue_measured_fraction_max 1.000
_diffrn_reflns_limit_h_max 9
_diffrn_reflns_limit_h_min -9
_diffrn_reflns_limit_k_max 19
_diffrn_reflns_limit_k_min -18
_diffrn_reflns_limit_l_max 11
_diffrn_reflns_limit_l_min -11
_diffrn_reflns_number 7605
_diffrn_reflns_point_group_measured_fraction_full 0.999
_diffrn_reflns_point_group_measured_fraction_max 1.000
_diffrn_reflns_theta_full 25.242
_diffrn_reflns_theta_max 27.497
_diffrn_reflns_theta_min 2.667
_exptl_absorpt_coefficient_mu 8.137
_exptl_absorpt_correction_T_max 0.442
_exptl_absorpt_correction_T_min 0.160
_exptl_absorpt_correction_type multi-scan
_exptl_absorpt_process_details 'SADABS (SAINT+, 2001)'
_exptl_crystal_colour green
_exptl_crystal_density_diffrn 2.444
_exptl_crystal_description block
_exptl_crystal_F_000 682
_exptl_crystal_size_max 0.320
_exptl_crystal_size_mid 0.120
_exptl_crystal_size_min 0.100
_refine_diff_density_max 0.857
_refine_diff_density_min -0.464
_refine_diff_density_rms 0.103
_refine_ls_extinction_method none
_refine_ls_goodness_of_fit_ref 1.051
_refine_ls_hydrogen_treatment constr
_refine_ls_matrix_type full
_refine_ls_number_parameters 106
_refine_ls_number_reflns 2246
_refine_ls_number_restraints 0
_refine_ls_restrained_S_all 1.051
_refine_ls_R_factor_all 0.0382
_refine_ls_R_factor_gt 0.0299
_refine_ls_shift/su_max 0.001
_refine_ls_shift/su_mean 0.000
_refine_ls_structure_factor_coef Fsqd
_refine_ls_weighting_details 'w=1/[\s^2^(Fo^2^)+(0.0305P)^2^+0.5200P] where P=(Fo^2^+2Fc^2^)/3'
_refine_ls_weighting_scheme calc
_refine_ls_wR_factor_gt 0.0660
_refine_ls_wR_factor_ref 0.0688
_reflns_Friedel_coverage 0.000
_reflns_number_gt 1901
_reflns_number_total 2246
_reflns_threshold_expression 'I > 2\s(I)'
_cod_data_source_file cg5b00393_si_001.cif
_cod_data_source_block bt670
_cod_depositor_comments 'Adding full bibliography for 4513427--4513428.cif.'
_cod_original_cell_volume 977.5(4)
_cod_database_code 4513428
_shelx_shelxl_version_number 2014/7
_shelx_space_group_comment
;
The symmetry employed for this shelxl refinement is uniquely defined
by the following loop, which should always be used as a source of
symmetry information in preference to the above space-group names.
They are only intended as comments.
;
_shelx_estimated_absorpt_t_min 0.180
_shelx_estimated_absorpt_t_max 0.497

loop_
_space_group_symop_operation_xyz
'x, y, z'
'-x, y+1/2, -z+1/2'
'-x, -y, -z'
'x, -y-1/2, z-1/2'

loop_
_atom_site_label
_atom_site_type_symbol
_atom_site_fract_x
_atom_site_fract_y
_atom_site_fract_z
_atom_site_U_iso_or_equiv
_atom_site_adp_type
_atom_site_occupancy
_atom_site_site_symmetry_order
_atom_site_calc_flag
_atom_site_refinement_flags_posn
_atom_site_refinement_flags_adp
_atom_site_refinement_flags_occupancy
Br1 Br 0.06827(6) 0.77356(2) 0.29834(5) 0.04423(13) Uani 1 1 d . . .
C2 C 0.2636(5) 0.7285(2) 0.4712(4) 0.0298(7) Uani 1 1 d . . .
C3 C 0.4045(5) 0.7839(2) 0.5586(4) 0.0372(8) Uani 1 1 d . . .
H3 H 0.4070 0.8423 0.5310 0.045 Uiso 1 1 calc R U .
C4 C 0.5406(5) 0.7507(3) 0.6871(5) 0.0432(9) Uani 1 1 d . . .
H4 H 0.6356 0.7867 0.7505 0.052 Uiso 1 1 calc R U .
C5 C 0.5350(5) 0.6631(2) 0.7212(4) 0.0407(9) Uani 1 1 d . . .
H5 H 0.6268 0.6392 0.8079 0.049 Uiso 1 1 calc R U .
C6 C 0.3933(5) 0.6112(2) 0.6268(4) 0.0339(8) Uani 1 1 d . . .
H6 H 0.3920 0.5520 0.6498 0.041 Uiso 1 1 calc R U .
Cl1 Cl -0.14783(12) 0.58837(5) 0.49804(9) 0.03073(18) Uani 1 1 d . . .
Cl2 Cl 0.24061(12) 0.54377(6) 0.20976(9) 0.0351(2) Uani 1 1 d . . .
Cl3 Cl -0.19805(12) 0.53151(7) 0.13411(9) 0.0403(2) Uani 1 1 d . . .
Cu1 Cu 0.05034(6) 0.56824(3) 0.36107(4) 0.02766(11) Uani 1 1 d . . .
Cu2 Cu 0.0000 0.5000 0.0000 0.02919(14) Uani 1 2 d S . P
N1 N 0.2556(4) 0.64345(17) 0.5016(3) 0.0265(6) Uani 1 1 d . . .

loop_
_atom_site_aniso_label
_atom_site_aniso_U_11
_atom_site_aniso_U_22
_atom_site_aniso_U_33
_atom_site_aniso_U_23
_atom_site_aniso_U_13
_atom_site_aniso_U_12
Br1 0.0436(2) 0.0409(2) 0.0431(2) 0.01289(16) 0.00749(17) 0.00360(16)
C2 0.0309(18) 0.0311(18) 0.0289(16) 0.0013(13) 0.0119(14) 0.0019(14)
C3 0.041(2) 0.0282(18) 0.045(2) -0.0098(15) 0.0182(17) -0.0080(15)
C4 0.031(2) 0.044(2) 0.049(2) -0.0179(17) 0.0059(18) -0.0107(16)
C5 0.031(2) 0.047(2) 0.0361(19) -0.0043(16) 0.0009(16) 0.0045(16)
C6 0.0322(18) 0.0314(18) 0.0330(17) 0.0002(14) 0.0042(15) 0.0007(14)
Cl1 0.0337(4) 0.0319(4) 0.0288(4) -0.0038(3) 0.0134(3) -0.0008(3)
Cl2 0.0327(4) 0.0473(5) 0.0259(4) -0.0065(3) 0.0106(3) -0.0036(4)
Cl3 0.0308(4) 0.0625(6) 0.0268(4) -0.0115(4) 0.0084(3) -0.0007(4)
Cu1 0.0287(2) 0.0316(2) 0.0224(2) -0.00475(15) 0.00815(16) -0.00330(16)
Cu2 0.0325(3) 0.0335(3) 0.0212(3) -0.0027(2) 0.0084(2) 0.0010(2)
N1 0.0271(14) 0.0270(14) 0.0262(13) -0.0031(10) 0.0099(12) -0.0011(11)

loop_
_atom_type_symbol
_atom_type_description
_atom_type_scat_dispersion_real
_atom_type_scat_dispersion_imag
_atom_type_scat_source
C C 0.0033 0.0016 'International Tables Vol C Tables 4.2.6.8 and 6.1.1.4'
H H 0.0000 0.0000 'International Tables Vol C Tables 4.2.6.8 and 6.1.1.4'
N N 0.0061 0.0033 'International Tables Vol C Tables 4.2.6.8 and 6.1.1.4'
Cl Cl 0.1484 0.1585 'International Tables Vol C Tables 4.2.6.8 and 6.1.1.4'
Cu Cu 0.3201 1.2651 'International Tables Vol C Tables 4.2.6.8 and 6.1.1.4'
Br Br -0.2901 2.4595 'International Tables Vol C Tables 4.2.6.8 and 6.1.1.4'

loop_
_geom_angle_atom_site_label_1
_geom_angle_atom_site_label_2
_geom_angle_atom_site_label_3
_geom_angle
_geom_angle_site_symmetry_1
_geom_angle_site_symmetry_3
N1 C2 C3 123.8(3) . .
N1 C2 Br1 117.0(2) . .
C3 C2 Br1 119.2(3) . .
C4 C3 C2 118.3(3) . .
C4 C3 H3 120.8 . .
C2 C3 H3 120.8 . .
C3 C4 C5 119.0(3) . .
C3 C4 H4 120.5 . .
C5 C4 H4 120.5 . .
C6 C5 C4 119.6(3) . .
C6 C5 H5 120.2 . .
C4 C5 H5 120.2 . .
N1 C6 C5 122.1(3) . .
N1 C6 H6 119.0 . .
C5 C6 H6 119.0 . .
Cu1 Cl1 Cu1 91.16(3) . 3_566
Cu2 Cl2 Cu1 94.69(4) . .
Cu2 Cl3 Cu1 93.59(4) . .
N1 Cu1 Cl1 93.97(8) . .
N1 Cu1 Cl2 89.14(8) . .
Cl1 Cu1 Cl2 176.85(3) . .
N1 Cu1 Cl3 156.36(8) . .
Cl1 Cu1 Cl3 92.94(4) . .
Cl2 Cu1 Cl3 84.00(3) . .
N1 Cu1 Cl1 100.19(8) . 3_566
Cl1 Cu1 Cl1 88.84(3) . 3_566
Cl2 Cu1 Cl1 91.09(3) . 3_566
Cl3 Cu1 Cl1 102.53(4) . 3_566
Cl2 Cu2 Cl2 180.0 3_565 .
Cl2 Cu2 Cl3 87.48(3) 3_565 3_565
Cl2 Cu2 Cl3 92.52(3) . 3_565
Cl2 Cu2 Cl3 92.52(3) 3_565 .
Cl2 Cu2 Cl3 87.48(3) . .
Cl3 Cu2 Cl3 180.0 3_565 .
C2 N1 C6 117.2(3) . .
C2 N1 Cu1 120.3(2) . .
C6 N1 Cu1 122.5(2) . .

loop_
_geom_bond_atom_site_label_1
_geom_bond_atom_site_label_2
_geom_bond_distance
_geom_bond_site_symmetry_2
Br1 C2 1.884(3) .
C2 N1 1.334(4) .
C2 C3 1.376(5) .
C3 C4 1.366(5) .
C3 H3 0.9300 .
C4 C5 1.378(5) .
C4 H4 0.9300 .
C5 C6 1.370(5) .
C5 H5 0.9300 .
C6 N1 1.348(4) .
C6 H6 0.9300 .
Cl1 Cu1 2.2477(10) .
Cl1 Cu1 2.6977(10) 3_566
Cl2 Cu2 2.2442(11) .
Cl2 Cu1 2.3119(10) .
Cl3 Cu2 2.2575(10) .
Cl3 Cu1 2.3394(12) .
Cu1 N1 1.999(3) .
Cu1 Cl1 2.6976(10) 3_566
Cu2 Cl2 2.2442(11) 3_565
Cu2 Cl3 2.2575(10) 3_565

loop_
_geom_torsion_atom_site_label_1
_geom_torsion_atom_site_label_2
_geom_torsion_atom_site_label_3
_geom_torsion_atom_site_label_4
_geom_torsion
N1 C2 C3 C4 -2.3(5)
Br1 C2 C3 C4 177.4(3)
C2 C3 C4 C5 2.0(6)
C3 C4 C5 C6 -0.3(6)
C4 C5 C6 N1 -1.1(6)
C3 C2 N1 C6 0.9(5)
Br1 C2 N1 C6 -178.9(2)
C3 C2 N1 Cu1 -177.4(3)
Br1 C2 N1 Cu1 2.9(3)
C5 C6 N1 C2 0.9(5)
C5 C6 N1 Cu1 179.1(3)
